data_4031074
loop_
_publ_author_name
'Mao, Jian-Hui'
'Wang, Zi-Tian'
'Wang, Zhan-Yong'
'Cheng, Ying'

_publ_section_title
;
 N-Heterocyclic Carbene-Catalyzed Oxidative Annulations of
 \a,\b-Unsaturated Aldehydes with Hydrazones: Selective Synthesis of
 Optically Active 4,5-Dihydropyridazin-3-ones and Pyridazin-3-ones.
;
_journal_issue 12
_journal_name_full 'The Journal of organic chemistry'
_journal_page_first 6350
_journal_page_last 6359
_journal_paper_doi 10.1021/acs.joc.5b00784
_journal_volume 80
_journal_year 2015
_chemical_absolute_configuration ad
_chemical_formula_sum 'C19 H17 Br N2 O3'
_chemical_formula_weight 401.25
_chemical_name_systematic
; 
 ? 
;
_space_group_crystal_system monoclinic
_space_group_IT_number 4
_space_group_name_Hall 'P 2yb'
_space_group_name_H-M_alt 'P 1 21 1'
_symmetry_space_group_name_Hall 'P 2yb'
_symmetry_space_group_name_H-M 'P 1 21 1'
_atom_sites_solution_hydrogens geom
_audit_creation_method SHELXL-2014
_cell_angle_alpha 90
_cell_angle_beta 110.3164(17)
_cell_angle_gamma 90
_cell_formula_units_Z 2
_cell_length_a 10.3611(12)
_cell_length_b 6.3270(8)
_cell_length_c 14.2252(17)
_cell_measurement_reflns_used 3825
_cell_measurement_temperature 100(2)
_cell_measurement_theta_max 27.57
_cell_measurement_theta_min 2.99
_cell_volume 874.52(18)
_computing_cell_refinement 'Bruker SAINT'
_computing_data_collection 'Bruker APEX2'
_computing_data_reduction 'Bruker SAINT'
_computing_molecular_graphics 'Bruker SHELXTL'
_computing_publication_material 'Bruker SHELXTL'
_computing_structure_refinement 'SHELXL-2014 (Sheldrick, 2014)'
_computing_structure_solution 'SHELXS-97 (Sheldrick 2008)'
_diffrn_ambient_temperature 100(2)
_diffrn_measured_fraction_theta_full 0.999
_diffrn_measured_fraction_theta_max 0.998
_diffrn_measurement_device_type 'Bruker APEX-II CCD'
_diffrn_measurement_method '\f and \w scans'
_diffrn_radiation_type MoK\a
_diffrn_radiation_wavelength 0.71073
_diffrn_reflns_av_R_equivalents 0.0205
_diffrn_reflns_av_unetI/netI 0.0596
_diffrn_reflns_laue_measured_fraction_full 0.999
_diffrn_reflns_laue_measured_fraction_max 0.998
_diffrn_reflns_limit_h_max 13
_diffrn_reflns_limit_h_min -13
_diffrn_reflns_limit_k_max 7
_diffrn_reflns_limit_k_min -8
_diffrn_reflns_limit_l_max 18
_diffrn_reflns_limit_l_min -14
_diffrn_reflns_number 5886
_diffrn_reflns_point_group_measured_fraction_full 0.909
_diffrn_reflns_point_group_measured_fraction_max 0.894
_diffrn_reflns_theta_full 25.242
_diffrn_reflns_theta_max 27.587
_diffrn_reflns_theta_min 2.096
_exptl_absorpt_coefficient_mu 2.371
_exptl_absorpt_correction_T_max 0.75
_exptl_absorpt_correction_T_min 0.55
_exptl_absorpt_correction_type multi-scan
_exptl_absorpt_process_details SADABS
_exptl_crystal_colour colorless
_exptl_crystal_density_diffrn 1.524
_exptl_crystal_description block
_exptl_crystal_F_000 408
_exptl_crystal_size_max 0.420
_exptl_crystal_size_mid 0.350
_exptl_crystal_size_min 0.270
_refine_diff_density_max 0.394
_refine_diff_density_min -0.338
_refine_diff_density_rms 0.051
_refine_ls_abs_structure_details
; 
 Flack x determined using 1259 quotients [(I+)-(I-)]/[(I+)+(I-)] 
 (Parsons, Flack and Wagner, Acta Cryst. B69 (2013) 249-259). 
;
_refine_ls_abs_structure_Flack 0.026(6)
_refine_ls_extinction_method none
_refine_ls_goodness_of_fit_ref 0.855
_refine_ls_hydrogen_treatment constr
_refine_ls_matrix_type full
_refine_ls_number_parameters 227
_refine_ls_number_reflns 3636
_refine_ls_number_restraints 1
_refine_ls_restrained_S_all 0.855
_refine_ls_R_factor_all 0.0258
_refine_ls_R_factor_gt 0.0233
_refine_ls_shift/su_max 0.001
_refine_ls_shift/su_mean 0.000
_refine_ls_structure_factor_coef Fsqd
_refine_ls_weighting_details 'w=1/[\s^2^(Fo^2^)] where P=(Fo^2^+2Fc^2^)/3'
_refine_ls_weighting_scheme calc
_refine_ls_wR_factor_gt 0.0529
_refine_ls_wR_factor_ref 0.0538
_reflns_Friedel_coverage 0.644
_reflns_friedel_fraction_full 0.799
_reflns_friedel_fraction_max 0.770
_reflns_number_gt 3416
_reflns_number_total 3636
_reflns_threshold_expression 'I > 2\s(I)'
_cod_data_source_file jo5b00784_si_003.cif
_cod_data_source_block 141013a_0m
_cod_depositor_comments 'Adding full bibliography for 4031074.cif.'
_cod_database_code 4031074
_shelx_space_group_comment
; 
The symmetry employed for this shelxl refinement is uniquely defined 
by the following loop, which should always be used as a source of 
symmetry information in preference to the above space-group names. 
They are only intended as comments. 
;
_shelx_estimated_absorpt_t_min 0.436
_shelx_estimated_absorpt_t_max 0.567
_shelxl_version_number 2014-3

loop_
_space_group_symop_operation_xyz
'x, y, z'
'-x, y+1/2, -z'

loop_
_atom_site_label
_atom_site_type_symbol
_atom_site_fract_x
_atom_site_fract_y
_atom_site_fract_z
_atom_site_U_iso_or_equiv
_atom_site_adp_type
_atom_site_occupancy
_atom_site_site_symmetry_order
_atom_site_calc_flag
_atom_site_refinement_flags_posn
_atom_site_refinement_flags_adp
Br1 Br 0.63973(2) 1.56833(5) 0.13506(2) 0.02509(9) Uani 1 1 d . .
C1 C 0.5379(2) 1.3876(4) 0.1898(2) 0.0163(6) Uani 1 1 d . .
C2 C 0.5048(2) 1.4554(4) 0.2710(2) 0.0154(5) Uani 1 1 d . .
H2 H 0.5316 1.5921 0.2985 0.018 Uiso 1 1 calc R U
C3 C 0.4315(2) 1.3206(4) 0.3124(2) 0.0138(5) Uani 1 1 d . .
H3 H 0.4083 1.3654 0.3683 0.017 Uiso 1 1 calc R U
C4 C 0.3927(2) 1.1216(4) 0.27145(19) 0.0127(6) Uani 1 1 d . .
C5 C 0.4252(2) 1.0564(6) 0.18869(17) 0.0149(5) Uani 1 1 d . .
H5 H 0.3971 0.9210 0.1601 0.018 Uiso 1 1 calc R U
C6 C 0.4987(2) 1.1897(5) 0.1482(2) 0.0176(6) Uani 1 1 d . .
H6 H 0.5219 1.1453 0.0923 0.021 Uiso 1 1 calc R U
C7 C 0.3355(2) 0.9676(5) 0.4143(2) 0.0129(5) Uani 1 1 d . .
C8 C 0.2796(2) 0.7731(4) 0.44767(19) 0.0133(5) Uani 1 1 d . .
H8A H 0.2545 0.8100 0.5067 0.016 Uiso 1 1 calc R U
H8B H 0.3537 0.6658 0.4694 0.016 Uiso 1 1 calc R U
C9 C 0.1537(2) 0.6736(4) 0.36784(19) 0.0126(5) Uani 1 1 d . .
H9 H 0.1486 0.5215 0.3853 0.015 Uiso 1 1 calc R U
C10 C 0.0195(2) 0.7811(4) 0.36269(19) 0.0121(5) Uani 1 1 d . .
C11 C -0.0643(2) 0.6881(4) 0.40883(19) 0.0157(5) Uani 1 1 d . .
H11 H -0.0394 0.5560 0.4419 0.019 Uiso 1 1 calc R U
C12 C -0.1851(2) 0.7883(5) 0.4067(2) 0.0196(6) Uani 1 1 d . .
H12 H -0.2424 0.7241 0.4381 0.023 Uiso 1 1 calc R U
C13 C -0.2220(2) 0.9819(5) 0.3587(2) 0.0190(6) Uani 1 1 d . .
H13 H -0.3047 1.0493 0.3570 0.023 Uiso 1 1 calc R U
C14 C -0.1379(2) 1.0767(6) 0.31332(18) 0.0183(5) Uani 1 1 d . .
H14 H -0.1625 1.2095 0.2808 0.022 Uiso 1 1 calc R U
C15 C -0.0172(2) 0.9764(4) 0.3156(2) 0.0154(5) Uani 1 1 d . .
H15 H 0.0406 1.0415 0.2849 0.018 Uiso 1 1 calc R U
C16 C 0.1766(2) 0.6844(4) 0.26980(19) 0.0113(5) Uani 1 1 d . .
C17 C 0.1115(2) 0.5197(4) 0.1919(2) 0.0130(6) Uani 1 1 d . .
C18 C 0.0951(3) 0.3750(5) 0.0350(2) 0.0197(6) Uani 1 1 d . .
H18A H -0.0067 0.3762 0.0066 0.024 Uiso 1 1 calc R U
H18B H 0.1257 0.2348 0.0654 0.024 Uiso 1 1 calc R U
C19 C 0.1544(3) 0.4192(5) -0.0456(2) 0.0252(7) Uani 1 1 d . .
H19A H 0.1174 0.5531 -0.0787 0.038 Uiso 1 1 calc R U
H19B H 0.1295 0.3046 -0.0950 0.038 Uiso 1 1 calc R U
H19C H 0.2548 0.4289 -0.0157 0.038 Uiso 1 1 calc R U
N1 N 0.31816(19) 0.9771(4) 0.31274(16) 0.0116(4) Uani 1 1 d . .
N2 N 0.2506(2) 0.8217(4) 0.24505(16) 0.0124(4) Uani 1 1 d . .
O1 O 0.39983(16) 1.1016(4) 0.47317(13) 0.0186(5) Uani 1 1 d . .
O2 O 0.0384(2) 0.3835(3) 0.20489(16) 0.0239(5) Uani 1 1 d . .
O3 O 0.14470(16) 0.5408(4) 0.10971(13) 0.0161(4) Uani 1 1 d . .

loop_
_atom_site_aniso_label
_atom_site_aniso_U_11
_atom_site_aniso_U_22
_atom_site_aniso_U_33
_atom_site_aniso_U_23
_atom_site_aniso_U_13
_atom_site_aniso_U_12
Br1 0.02851(13) 0.02544(14) 0.02305(14) 0.00562(16) 0.01115(10) -0.00979(14)
C1 0.0132(11) 0.0198(15) 0.0147(14) 0.0077(11) 0.0035(10) -0.0017(10)
C2 0.0146(11) 0.0117(13) 0.0174(14) 0.0005(11) 0.0025(10) -0.0025(10)
C3 0.0137(11) 0.0138(13) 0.0133(13) 0.0001(11) 0.0039(10) 0.0014(10)
C4 0.0082(9) 0.0155(15) 0.0127(12) 0.0030(9) 0.0014(9) 0.0019(8)
C5 0.0159(9) 0.0145(12) 0.0139(11) -0.0021(14) 0.0047(8) -0.0048(13)
C6 0.0180(11) 0.0232(15) 0.0131(13) -0.0004(12) 0.0072(11) -0.0037(11)
C7 0.0071(10) 0.0194(13) 0.0127(13) 0.0009(11) 0.0042(9) 0.0018(10)
C8 0.0123(11) 0.0164(14) 0.0109(13) 0.0037(10) 0.0036(10) 0.0019(9)
C9 0.0124(10) 0.0117(12) 0.0138(13) 0.0027(10) 0.0047(10) 0.0004(9)
C10 0.0098(10) 0.0154(13) 0.0102(13) -0.0007(10) 0.0021(9) -0.0001(9)
C11 0.0144(11) 0.0191(14) 0.0127(13) 0.0020(11) 0.0033(10) -0.0031(10)
C12 0.0150(12) 0.0288(16) 0.0155(14) -0.0026(12) 0.0060(11) -0.0046(11)
C13 0.0124(11) 0.0287(15) 0.0146(14) -0.0068(11) 0.0031(10) 0.0031(10)
C14 0.0181(10) 0.0170(13) 0.0178(12) 0.0004(16) 0.0036(9) 0.0037(14)
C15 0.0141(10) 0.0152(13) 0.0174(14) 0.0015(11) 0.0060(10) -0.0001(10)
C16 0.0107(10) 0.0105(12) 0.0124(13) 0.0019(10) 0.0037(10) 0.0030(9)
C17 0.0130(10) 0.0091(16) 0.0159(12) 0.0011(9) 0.0038(9) 0.0010(9)
C18 0.0240(13) 0.0145(15) 0.0168(15) -0.0062(11) 0.0021(11) -0.0009(11)
C19 0.0267(14) 0.0282(17) 0.0203(16) -0.0071(13) 0.0076(12) 0.0032(12)
N1 0.0115(9) 0.0129(10) 0.0111(11) -0.0017(9) 0.0047(8) -0.0027(8)
N2 0.0118(9) 0.0119(11) 0.0133(11) -0.0014(9) 0.0041(8) 0.0008(8)
O1 0.0167(7) 0.0257(14) 0.0134(9) -0.0048(9) 0.0052(7) -0.0054(8)
O2 0.0317(10) 0.0175(11) 0.0251(12) -0.0035(9) 0.0133(9) -0.0110(8)
O3 0.0204(7) 0.0148(12) 0.0133(8) -0.0016(9) 0.0063(7) -0.0047(8)

loop_
_atom_type_symbol
_atom_type_description
_atom_type_scat_dispersion_real
_atom_type_scat_dispersion_imag
_atom_type_scat_source
C C 0.0033 0.0016 'International Tables Vol C Tables 4.2.6.8 and 6.1.1.4'
H H 0.0000 0.0000 'International Tables Vol C Tables 4.2.6.8 and 6.1.1.4'
N N 0.0061 0.0033 'International Tables Vol C Tables 4.2.6.8 and 6.1.1.4'
O O 0.0106 0.0060 'International Tables Vol C Tables 4.2.6.8 and 6.1.1.4'
Br Br -0.2901 2.4595 'International Tables Vol C Tables 4.2.6.8 and 6.1.1.4'

loop_
_geom_angle_atom_site_label_1
_geom_angle_atom_site_label_2
_geom_angle_atom_site_label_3
_geom_angle
C2 C1 C6 121.1(2)
C2 C1 Br1 119.4(2)
C6 C1 Br1 119.5(2)
C1 C2 C3 119.4(3)
C1 C2 H2 120.3
C3 C2 H2 120.3
C4 C3 C2 119.8(2)
C4 C3 H3 120.1
C2 C3 H3 120.1
C3 C4 C5 120.2(2)
C3 C4 N1 121.4(2)
C5 C4 N1 118.4(2)
C6 C5 C4 119.9(3)
C6 C5 H5 120.0
C4 C5 H5 120.0
C1 C6 C5 119.6(3)
C1 C6 H6 120.2
C5 C6 H6 120.2
O1 C7 N1 121.7(2)
O1 C7 C8 122.2(2)
N1 C7 C8 115.9(2)
C7 C8 C9 115.0(2)
C7 C8 H8A 108.5
C9 C8 H8A 108.5
C7 C8 H8B 108.5
C9 C8 H8B 108.5
H8A C8 H8B 107.5
C16 C9 C10 111.8(2)
C16 C9 C8 107.53(19)
C10 C9 C8 112.3(2)
C16 C9 H9 108.4
C10 C9 H9 108.4
C8 C9 H9 108.4
C11 C10 C15 119.5(2)
C11 C10 C9 119.8(2)
C15 C10 C9 120.7(2)
C10 C11 C12 120.1(3)
C10 C11 H11 120.0
C12 C11 H11 120.0
C13 C12 C11 120.3(2)
C13 C12 H12 119.9
C11 C12 H12 119.9
C14 C13 C12 119.9(3)
C14 C13 H13 120.0
C12 C13 H13 120.0
C13 C14 C15 119.7(3)
C13 C14 H14 120.1
C15 C14 H14 120.1
C14 C15 C10 120.6(3)
C14 C15 H15 119.7
C10 C15 H15 119.7
N2 C16 C9 126.1(2)
N2 C16 C17 115.2(2)
C9 C16 C17 118.7(2)
O2 C17 O3 125.0(2)
O2 C17 C16 122.0(2)
O3 C17 C16 113.0(2)
O3 C18 C19 106.8(2)
O3 C18 H18A 110.4
C19 C18 H18A 110.4
O3 C18 H18B 110.4
C19 C18 H18B 110.4
H18A C18 H18B 108.6
C18 C19 H19A 109.5
C18 C19 H19B 109.5
H19A C19 H19B 109.5
C18 C19 H19C 109.5
H19A C19 H19C 109.5
H19B C19 H19C 109.5
N2 N1 C7 122.9(2)
N2 N1 C4 112.25(19)
C7 N1 C4 123.6(2)
C16 N2 N1 119.7(2)
C17 O3 C18 115.8(2)

loop_
_geom_bond_atom_site_label_1
_geom_bond_atom_site_label_2
_geom_bond_distance
Br1 C1 1.896(2)
C1 C2 1.383(4)
C1 C6 1.384(4)
C2 C3 1.401(4)
C2 H2 0.9500
C3 C4 1.387(4)
C3 H3 0.9500
C4 C5 1.395(3)
C4 N1 1.446(3)
C5 C6 1.388(4)
C5 H5 0.9500
C6 H6 0.9500
C7 O1 1.215(3)
C7 N1 1.394(3)
C7 C8 1.505(4)
C8 C9 1.536(3)
C8 H8A 0.9900
C8 H8B 0.9900
C9 C16 1.496(3)
C9 C10 1.526(3)
C9 H9 1.0000
C10 C11 1.388(3)
C10 C15 1.394(4)
C11 C12 1.394(4)
C11 H11 0.9500
C12 C13 1.389(4)
C12 H12 0.9500
C13 C14 1.389(4)
C13 H13 0.9500
C14 C15 1.393(3)
C14 H14 0.9500
C15 H15 0.9500
C16 N2 1.287(3)
C16 C17 1.500(3)
C17 O2 1.203(3)
C17 O3 1.336(3)
C18 O3 1.455(3)
C18 C19 1.502(4)
C18 H18A 0.9900
C18 H18B 0.9900
C19 H19A 0.9800
C19 H19B 0.9800
C19 H19C 0.9800
N1 N2 1.384(3)
